data_7228373
loop_
_publ_author_name
'Mazik, Monika'
'Schulze, Mathias M.'
'Schwarzer, Anke'

_publ_section_title
;
 Conformations of benzene-based tripodal isatin-bearing compounds in the
 crystalline state
;
_journal_name_full CrystEngComm
_journal_paper_doi 10.1039/C7CE00576H
_journal_year 2017
_chemical_formula_moiety
;
C39 H33 N3 O6, 0.68(C H Cl3)
;
_chemical_formula_sum 'C39.68 H33.68 Cl2.04 N3 O6'
_chemical_formula_weight 720.85
_chemical_name_common
;
 1,1',1''-((2,4,6-trimethylbenzene-1,3,5-triyl)
tris(methylene))tris(5-methylindoline-2,3-dione)
;
_chemical_name_systematic
;
 1,1',1''-((2,4,6-trimethylbenzene-1,3,5-triyl)
tris(methylene))tris(5-methylindoline-2,3-dione)
;
_space_group_crystal_system triclinic
_space_group_IT_number 2
_space_group_name_Hall '-P 1'
_space_group_name_H-M_alt 'P -1'
_symmetry_space_group_name_Hall '-P 1'
_symmetry_space_group_name_H-M 'P -1'
_atom_sites_solution_hydrogens geom
_audit_creation_method SHELXL-2012
_audit_update_record
;
2016-09-02 deposited with the CCDC.
2017-06-02 downloaded from the CCDC.
;
_cell_angle_alpha 86.101(5)
_cell_angle_beta 78.373(5)
_cell_angle_gamma 88.442(5)
_cell_formula_units_Z 2
_cell_length_a 8.1987(5)
_cell_length_b 13.5765(8)
_cell_length_c 16.0434(10)
_cell_measurement_reflns_used 12876
_cell_measurement_temperature 150(2)
_cell_measurement_theta_max 27.37
_cell_measurement_theta_min 1.30
_cell_volume 1744.93(19)
_computing_cell_refinement 'STOE X-AREA'
_computing_data_collection 'STOE X-AREA'
_computing_data_reduction 'STOE X-RED'
_computing_molecular_graphics 'XP (Sheldrick, 2008)'
_computing_publication_material
;
<i>WinGX</i> (Farrugia, 2012), <i>publCIF</i> (Westrip, 2010), <i>SHELXLE</i>
 (H\"ubschle <i>et al.</i>,  2011)
;
_computing_structure_refinement 'SHELXL2014 (Sheldrick, 2015)'
_computing_structure_solution 'SHELXL-2012 (Sheldrick, 2012)'
_diffrn_ambient_temperature 150(2)
_diffrn_detector 'image plate (34 cm diameter)'
_diffrn_detector_area_resol_mean 6.67
_diffrn_detector_type STOE
_diffrn_measured_fraction_theta_full 0.995
_diffrn_measured_fraction_theta_max 0.996
_diffrn_measurement_details ' 250 frames, detector distance = 120 mm'
_diffrn_measurement_device '2-circle goniometer'
_diffrn_measurement_device_type 'STOE IPDS 2'
_diffrn_measurement_method 'rotation method'
_diffrn_radiation_collimation '0.5 mm diameter, monocapillary'
_diffrn_radiation_monochromator 'plane graphite'
_diffrn_radiation_polarisn_norm 0
_diffrn_radiation_type 'Mo K\a'
_diffrn_radiation_wavelength 0.71073
_diffrn_reflns_av_R_equivalents 0.1209
_diffrn_reflns_av_unetI/netI 0.0842
_diffrn_reflns_Laue_measured_fraction_full 0.995
_diffrn_reflns_Laue_measured_fraction_max 0.996
_diffrn_reflns_limit_h_max 9
_diffrn_reflns_limit_h_min -8
_diffrn_reflns_limit_k_max 16
_diffrn_reflns_limit_k_min -16
_diffrn_reflns_limit_l_max 19
_diffrn_reflns_limit_l_min -19
_diffrn_reflns_number 16522
_diffrn_reflns_point_group_measured_fraction_full 0.995
_diffrn_reflns_point_group_measured_fraction_max 0.996
_diffrn_reflns_theta_full 25.242
_diffrn_reflns_theta_max 25.500
_diffrn_reflns_theta_min 2.967
_diffrn_source 'sealed X-ray tube, 12 x 0.4 mm long-fine focus'
_diffrn_source_current 40
_diffrn_source_power 2.00
_diffrn_source_voltage 50
_exptl_absorpt_coefficient_mu 0.242
_exptl_absorpt_correction_T_max 0.8245
_exptl_absorpt_correction_T_min 0.6663
_exptl_absorpt_correction_type integration
_exptl_crystal_colour red
_exptl_crystal_density_diffrn 1.372
_exptl_crystal_description piece
_exptl_crystal_F_000 751
_exptl_crystal_size_max 0.287
_exptl_crystal_size_mid 0.251
_exptl_crystal_size_min 0.190
_refine_diff_density_max 0.358
_refine_diff_density_min -0.559
_refine_diff_density_rms 0.070
_refine_ls_extinction_method none
_refine_ls_goodness_of_fit_ref 1.114
_refine_ls_hydrogen_treatment constr
_refine_ls_matrix_type full
_refine_ls_number_parameters 475
_refine_ls_number_reflns 6464
_refine_ls_number_restraints 0
_refine_ls_restrained_S_all 1.114
_refine_ls_R_factor_all 0.1143
_refine_ls_R_factor_gt 0.0730
_refine_ls_shift/su_max 0.000
_refine_ls_shift/su_mean 0.000
_refine_ls_structure_factor_coef Fsqd
_refine_ls_weighting_details
;
 w=1/[\s^2^(Fo^2^)+(0.0562P)^2^+2.8958P]
 where P=(Fo^2^+2Fc^2^)/3
;
_refine_ls_weighting_scheme calc
_refine_ls_wR_factor_gt 0.1743
_refine_ls_wR_factor_ref 0.2053
_reflns_Friedel_coverage 0.000
_reflns_number_gt 4410
_reflns_number_total 6464
_reflns_threshold_expression 'I > 2\s(I)'
_cod_data_source_file c7ce00576h2.cif
_cod_data_source_block InGe17_CHCl3_masc045
_cod_database_code 7228373
_shelx_space_group_comment
;
The symmetry employed for this shelxl refinement is uniquely defined
by the following loop, which should always be used as a source of
symmetry information in preference to the above space-group names.
They are only intended as comments.
;
_shelx_estimated_absorpt_t_min 0.934
_shelx_estimated_absorpt_t_max 0.955
_shelxl_version_number 2012-9

loop_
_space_group_symop_operation_xyz
'x, y, z'
'-x, -y, -z'

loop_
_atom_site_label
_atom_site_type_symbol
_atom_site_fract_x
_atom_site_fract_y
_atom_site_fract_z
_atom_site_U_iso_or_equiv
_atom_site_adp_type
_atom_site_occupancy
_atom_site_site_symmetry_order
_atom_site_calc_flag
_atom_site_refinement_flags_posn
_atom_site_refinement_flags_adp
_atom_site_refinement_flags_occupancy
O1 O 0.8744(3) 0.3366(2) 0.39986(17) 0.0395(7) Uani 1 1 d . . .
O2 O 0.7451(3) 0.3268(2) 0.58629(17) 0.0378(7) Uani 1 1 d . . .
O3 O -0.1240(3) 0.4044(3) 0.05538(19) 0.0490(8) Uani 1 1 d . . .
O4 O -0.0087(4) 0.3192(3) -0.11125(18) 0.0513(8) Uani 1 1 d . . .
O5 O 0.5204(4) -0.0793(2) 0.2866(2) 0.0583(9) Uani 1 1 d . . .
O6 O 0.4398(4) -0.1431(2) 0.4710(2) 0.0559(9) Uani 1 1 d . . .
N1 N 0.5980(4) 0.3692(2) 0.39769(18) 0.0286(7) Uani 1 1 d . . .
N2 N 0.1554(4) 0.3873(3) 0.05988(19) 0.0350(8) Uani 1 1 d . . .
N3 N 0.3235(4) 0.0413(2) 0.3313(2) 0.0408(8) Uani 1 1 d . . .
C1 C 0.4731(5) 0.2445(3) 0.2704(2) 0.0328(8) Uani 1 1 d . . .
C2 C 0.4844(4) 0.3465(3) 0.2674(2) 0.0312(8) Uani 1 1 d . . .
C3 C 0.3755(5) 0.4078(3) 0.2287(2) 0.0339(9) Uani 1 1 d . . .
C4 C 0.2504(5) 0.3647(3) 0.1964(2) 0.0347(9) Uani 1 1 d . . .
C5 C 0.2243(5) 0.2637(3) 0.2095(2) 0.0363(9) Uani 1 1 d . . .
C6 C 0.3391(5) 0.2023(3) 0.2436(2) 0.0379(9) Uani 1 1 d . . .
C7 C 0.6000(5) 0.1796(3) 0.3042(3) 0.0390(9) Uani 1 1 d . . .
H7A H 0.6141 0.1178 0.2751 0.058 Uiso 1 1 calc R U .
H7B H 0.5619 0.1650 0.3656 0.058 Uiso 1 1 calc R U .
H7C H 0.7067 0.2138 0.2938 0.058 Uiso 1 1 calc R U .
C8 C 0.6161(5) 0.3923(3) 0.3058(2) 0.0336(9) Uani 1 1 d . . .
H8A H 0.7271 0.3689 0.2767 0.040 Uiso 1 1 calc R U .
H8B H 0.6113 0.4649 0.2949 0.040 Uiso 1 1 calc R U .
C9 C 0.7294(5) 0.3482(3) 0.4355(2) 0.0307(8) Uani 1 1 d . . .
C10 C 0.6611(5) 0.3427(3) 0.5332(2) 0.0299(8) Uani 1 1 d . . .
C11 C 0.4829(4) 0.3646(3) 0.5419(2) 0.0250(7) Uani 1 1 d . . .
C12 C 0.3578(5) 0.3697(3) 0.6144(2) 0.0295(8) Uani 1 1 d . . .
H12 H 0.3821 0.3565 0.6696 0.035 Uiso 1 1 calc R U .
C13 C 0.1967(4) 0.3945(3) 0.6047(2) 0.0292(8) Uani 1 1 d . . .
C14 C 0.1657(5) 0.4088(3) 0.5230(2) 0.0309(8) Uani 1 1 d . . .
H14 H 0.0548 0.4237 0.5166 0.037 Uiso 1 1 calc R U .
C15 C 0.2898(4) 0.4025(3) 0.4494(2) 0.0280(8) Uani 1 1 d . . .
H15 H 0.2650 0.4128 0.3941 0.034 Uiso 1 1 calc R U .
C16 C 0.4488(4) 0.3807(3) 0.4605(2) 0.0251(7) Uani 1 1 d . . .
C17 C 0.3962(5) 0.5184(3) 0.2233(3) 0.0433(10) Uani 1 1 d . . .
H17A H 0.3033 0.5507 0.2017 0.065 Uiso 1 1 calc R U .
H17B H 0.5013 0.5360 0.1846 0.065 Uiso 1 1 calc R U .
H17C H 0.3974 0.5403 0.2801 0.065 Uiso 1 1 calc R U .
C18 C 0.1498(5) 0.4276(4) 0.1425(2) 0.0401(10) Uani 1 1 d . . .
H18A H 0.0326 0.4314 0.1733 0.048 Uiso 1 1 calc R U .
H18B H 0.1942 0.4954 0.1335 0.048 Uiso 1 1 calc R U .
C19 C 0.0200(5) 0.3798(3) 0.0249(2) 0.0385(9) Uani 1 1 d . . .
C20 C 0.0797(5) 0.3329(3) -0.0617(2) 0.0375(9) Uani 1 1 d . . .
C21 C 0.2578(5) 0.3140(3) -0.0667(2) 0.0349(9) Uani 1 1 d . . .
C22 C 0.3771(5) 0.2693(3) -0.1278(3) 0.0413(10) Uani 1 1 d . . .
H22 H 0.3470 0.2439 -0.1763 0.050 Uiso 1 1 calc R U .
C23 C 0.5403(5) 0.2626(3) -0.1165(3) 0.0381(9) Uani 1 1 d . . .
C24 C 0.5799(5) 0.3035(3) -0.0465(2) 0.0362(9) Uani 1 1 d . . .
H24 H 0.6927 0.3010 -0.0402 0.043 Uiso 1 1 calc R U .
C25 C 0.4617(5) 0.3482(3) 0.0156(2) 0.0361(9) Uani 1 1 d . . .
H25 H 0.4924 0.3759 0.0629 0.043 Uiso 1 1 calc R U .
C26 C 0.3001(4) 0.3502(3) 0.0050(2) 0.0312(8) Uani 1 1 d . . .
C27 C 0.0705(5) 0.2199(4) 0.1872(3) 0.0462(11) Uani 1 1 d . . .
H27A H 0.0254 0.1685 0.2309 0.069 Uiso 1 1 calc R U .
H27B H 0.1011 0.1912 0.1317 0.069 Uiso 1 1 calc R U .
H27C H -0.0138 0.2720 0.1846 0.069 Uiso 1 1 calc R U .
C28 C 0.3227(6) 0.0913(3) 0.2477(3) 0.0462(11) Uani 1 1 d . . .
H28A H 0.2176 0.0757 0.2303 0.055 Uiso 1 1 calc R U .
H28B H 0.4155 0.0641 0.2057 0.055 Uiso 1 1 calc R U .
C29 C 0.4198(6) -0.0397(3) 0.3425(3) 0.0461(11) Uani 1 1 d . . .
C30 C 0.3820(5) -0.0703(3) 0.4386(3) 0.0420(10) Uani 1 1 d . . .
C31 C 0.2673(5) 0.0058(3) 0.4770(3) 0.0369(9) Uani 1 1 d . . .
C32 C 0.1990(5) 0.0199(3) 0.5618(3) 0.0402(10) Uani 1 1 d . . .
H32 H 0.2220 -0.0255 0.6059 0.048 Uiso 1 1 calc R U .
C33 C 0.0963(5) 0.1018(3) 0.5808(3) 0.0405(10) Uani 1 1 d . . .
C34 C 0.0628(5) 0.1638(3) 0.5141(3) 0.0394(10) Uani 1 1 d . . .
H34 H -0.0095 0.2188 0.5276 0.047 Uiso 1 1 calc R U .
C35 C 0.1281(5) 0.1508(3) 0.4285(3) 0.0392(9) Uani 1 1 d . . .
H35 H 0.1013 0.1945 0.3843 0.047 Uiso 1 1 calc R U .
C36 C 0.2348(5) 0.0701(3) 0.4117(3) 0.0356(9) Uani 1 1 d . . .
C37 C 0.0569(5) 0.4071(3) 0.6815(2) 0.0408(10) Uani 1 1 d . . .
H37A H -0.0423 0.3731 0.6737 0.061 Uiso 1 1 calc R U .
H37B H 0.0310 0.4775 0.6872 0.061 Uiso 1 1 calc R U .
H37C H 0.0918 0.3789 0.7331 0.061 Uiso 1 1 calc R U .
C38 C 0.6747(5) 0.2141(4) -0.1802(3) 0.0497(12) Uani 1 1 d . . .
H38A H 0.7837 0.2391 -0.1763 0.075 Uiso 1 1 calc R U .
H38B H 0.6548 0.2294 -0.2380 0.075 Uiso 1 1 calc R U .
H38C H 0.6725 0.1424 -0.1677 0.075 Uiso 1 1 calc R U .
C39 C 0.0256(6) 0.1229(4) 0.6724(3) 0.0577(13) Uani 1 1 d . . .
H39A H -0.0749 0.1643 0.6750 0.087 Uiso 1 1 calc R U .
H39B H 0.1084 0.1575 0.6955 0.087 Uiso 1 1 calc R U .
H39C H -0.0026 0.0606 0.7062 0.087 Uiso 1 1 calc R U .
Cl1 Cl 0.6955(3) -0.06095(16) -0.01794(13) 0.0686(6) Uani 0.68 1 d . . P
Cl2 Cl 0.7244(3) 0.11004(14) 0.07822(12) 0.0624(5) Uani 0.68 1 d . . P
Cl3 Cl 0.9131(3) -0.06864(16) 0.10310(13) 0.0645(5) Uani 0.68 1 d . . P
C40 C 0.7270(9) -0.0220(5) 0.0809(5) 0.0536(18) Uani 0.68 1 d . . P
H40 H 0.6339 -0.0472 0.1270 0.064 Uiso 0.68 1 calc R U P

loop_
_atom_site_aniso_label
_atom_site_aniso_U_11
_atom_site_aniso_U_22
_atom_site_aniso_U_33
_atom_site_aniso_U_23
_atom_site_aniso_U_13
_atom_site_aniso_U_12
O1 0.0227(14) 0.0529(18) 0.0423(16) -0.0148(13) -0.0023(12) 0.0099(12)
O2 0.0318(14) 0.0508(17) 0.0352(15) -0.0113(13) -0.0157(12) 0.0089(12)
O3 0.0247(15) 0.078(2) 0.0441(17) -0.0134(16) -0.0044(12) 0.0128(14)
O4 0.0305(15) 0.090(3) 0.0367(16) -0.0135(16) -0.0119(13) 0.0025(15)
O5 0.057(2) 0.053(2) 0.068(2) -0.0355(17) -0.0114(17) 0.0117(16)
O6 0.056(2) 0.0355(18) 0.079(2) -0.0099(16) -0.0191(18) 0.0071(15)
N1 0.0255(16) 0.0380(18) 0.0234(15) -0.0106(13) -0.0050(12) 0.0044(13)
N2 0.0237(16) 0.058(2) 0.0233(16) -0.0082(14) -0.0046(13) 0.0093(15)
N3 0.046(2) 0.0333(18) 0.046(2) -0.0150(15) -0.0106(16) 0.0054(15)
C1 0.032(2) 0.042(2) 0.0228(18) -0.0101(16) -0.0011(15) 0.0027(17)
C2 0.0260(19) 0.048(2) 0.0186(17) -0.0097(16) 0.0002(14) 0.0001(16)
C3 0.033(2) 0.048(2) 0.0207(18) -0.0085(16) -0.0025(15) 0.0009(17)
C4 0.030(2) 0.055(3) 0.0190(18) -0.0121(17) -0.0016(15) 0.0039(18)
C5 0.029(2) 0.057(3) 0.0228(19) -0.0155(17) -0.0018(15) 0.0005(18)
C6 0.039(2) 0.047(2) 0.028(2) -0.0152(18) -0.0019(17) -0.0024(18)
C7 0.034(2) 0.041(2) 0.042(2) -0.0180(18) -0.0047(18) 0.0059(18)
C8 0.031(2) 0.044(2) 0.0261(19) -0.0111(16) -0.0052(15) 0.0040(17)
C9 0.027(2) 0.033(2) 0.035(2) -0.0103(16) -0.0116(16) 0.0052(16)
C10 0.0285(19) 0.031(2) 0.033(2) -0.0102(15) -0.0104(16) 0.0054(15)
C11 0.0258(18) 0.0246(18) 0.0259(18) -0.0091(14) -0.0069(14) 0.0060(14)
C12 0.033(2) 0.034(2) 0.0222(18) -0.0068(15) -0.0060(15) -0.0009(16)
C13 0.0257(18) 0.034(2) 0.0283(19) -0.0120(15) -0.0034(15) 0.0047(15)
C14 0.0251(18) 0.036(2) 0.033(2) -0.0080(16) -0.0084(15) 0.0045(15)
C15 0.0263(18) 0.034(2) 0.0249(18) -0.0084(15) -0.0071(14) 0.0071(15)
C16 0.0258(18) 0.0253(17) 0.0255(18) -0.0110(14) -0.0058(14) 0.0048(14)
C17 0.040(2) 0.049(3) 0.044(2) 0.001(2) -0.0168(19) 0.002(2)
C18 0.031(2) 0.063(3) 0.027(2) -0.0160(19) -0.0044(16) 0.0099(19)
C19 0.029(2) 0.054(3) 0.032(2) -0.0046(18) -0.0052(17) 0.0045(18)
C20 0.029(2) 0.057(3) 0.028(2) -0.0072(18) -0.0074(16) 0.0009(18)
C21 0.0232(19) 0.052(3) 0.029(2) -0.0061(17) -0.0039(15) 0.0003(17)
C22 0.036(2) 0.059(3) 0.030(2) -0.0159(19) -0.0043(17) 0.002(2)
C23 0.029(2) 0.048(2) 0.035(2) -0.0099(18) -0.0004(17) 0.0025(18)
C24 0.0223(19) 0.053(3) 0.033(2) -0.0079(18) -0.0036(16) 0.0063(17)
C25 0.0262(19) 0.057(3) 0.0249(19) -0.0083(17) -0.0028(15) 0.0012(18)
C26 0.0241(18) 0.047(2) 0.0218(18) -0.0047(16) -0.0023(14) 0.0050(16)
C27 0.040(2) 0.063(3) 0.038(2) -0.015(2) -0.0085(19) -0.009(2)
C28 0.053(3) 0.048(3) 0.041(2) -0.017(2) -0.014(2) -0.005(2)
C29 0.047(3) 0.040(2) 0.056(3) -0.023(2) -0.016(2) 0.004(2)
C30 0.037(2) 0.028(2) 0.063(3) -0.0121(19) -0.013(2) 0.0005(18)
C31 0.034(2) 0.027(2) 0.050(2) -0.0094(17) -0.0089(18) 0.0000(16)
C32 0.033(2) 0.037(2) 0.050(3) -0.0020(19) -0.0079(19) -0.0036(18)
C33 0.032(2) 0.042(2) 0.046(2) -0.0061(19) -0.0009(18) -0.0010(18)
C34 0.026(2) 0.036(2) 0.054(3) -0.0083(19) -0.0015(18) 0.0002(17)
C35 0.036(2) 0.033(2) 0.050(3) -0.0052(18) -0.0122(19) 0.0021(17)
C36 0.034(2) 0.032(2) 0.044(2) -0.0114(17) -0.0107(18) -0.0025(17)
C37 0.031(2) 0.059(3) 0.030(2) -0.0124(19) 0.0015(16) 0.0027(19)
C38 0.031(2) 0.068(3) 0.048(3) -0.027(2) 0.0043(19) 0.005(2)
C39 0.052(3) 0.062(3) 0.052(3) -0.005(2) 0.006(2) 0.006(2)
Cl1 0.0888(15) 0.0642(12) 0.0591(12) -0.0183(9) -0.0272(10) 0.0138(11)
Cl2 0.0818(13) 0.0490(10) 0.0518(10) -0.0119(8) -0.0016(9) 0.0158(9)
Cl3 0.0611(12) 0.0709(13) 0.0621(12) 0.0064(9) -0.0188(9) 0.0106(10)
C40 0.050(4) 0.053(4) 0.055(4) -0.004(3) -0.006(3) 0.010(3)

loop_
_atom_type_symbol
_atom_type_description
_atom_type_scat_dispersion_real
_atom_type_scat_dispersion_imag
_atom_type_scat_source
C C 0.0033 0.0016 'International Tables Vol C Tables 4.2.6.8 and 6.1.1.4'
H H 0.0000 0.0000 'International Tables Vol C Tables 4.2.6.8 and 6.1.1.4'
N N 0.0061 0.0033 'International Tables Vol C Tables 4.2.6.8 and 6.1.1.4'
O O 0.0106 0.0060 'International Tables Vol C Tables 4.2.6.8 and 6.1.1.4'
Cl Cl 0.1484 0.1585 'International Tables Vol C Tables 4.2.6.8 and 6.1.1.4'

loop_
_geom_angle_atom_site_label_1
_geom_angle_atom_site_label_2
_geom_angle_atom_site_label_3
_geom_angle
C9 N1 C16 110.5(3)
C9 N1 C8 122.9(3)
C16 N1 C8 125.9(3)
C19 N2 C26 110.4(3)
C19 N2 C18 123.5(3)
C26 N2 C18 126.1(3)
C29 N3 C36 109.8(4)
C29 N3 C28 123.0(4)
C36 N3 C28 127.1(4)
C2 C1 C6 119.3(4)
C2 C1 C7 120.4(3)
C6 C1 C7 120.3(4)
C1 C2 C3 120.9(3)
C1 C2 C8 119.4(3)
C3 C2 C8 119.7(4)
C4 C3 C2 119.1(4)
C4 C3 C17 121.5(4)
C2 C3 C17 119.4(3)
C5 C4 C3 120.1(4)
C5 C4 C18 120.0(4)
C3 C4 C18 119.8(4)
C4 C5 C6 120.1(4)
C4 C5 C27 119.6(4)
C6 C5 C27 120.3(4)
C1 C6 C5 119.7(4)
C1 C6 C28 120.2(4)
C5 C6 C28 120.1(4)
C1 C7 H7A 109.5
C1 C7 H7B 109.5
H7A C7 H7B 109.5
C1 C7 H7C 109.5
H7A C7 H7C 109.5
H7B C7 H7C 109.5
N1 C8 C2 113.8(3)
N1 C8 H8A 108.8
C2 C8 H8A 108.8
N1 C8 H8B 108.8
C2 C8 H8B 108.8
H8A C8 H8B 107.7
O1 C9 N1 126.7(4)
O1 C9 C10 126.4(3)
N1 C9 C10 106.9(3)
O2 C10 C11 130.8(4)
O2 C10 C9 124.6(3)
C11 C10 C9 104.5(3)
C12 C11 C16 121.4(3)
C12 C11 C10 130.5(3)
C16 C11 C10 108.1(3)
C13 C12 C11 118.8(3)
C13 C12 H12 120.6
C11 C12 H12 120.6
C14 C13 C12 118.6(3)
C14 C13 C37 120.1(3)
C12 C13 C37 121.3(3)
C13 C14 C15 123.2(3)
C13 C14 H14 118.4
C15 C14 H14 118.4
C16 C15 C14 117.2(3)
C16 C15 H15 121.4
C14 C15 H15 121.4
C15 C16 C11 120.7(3)
C15 C16 N1 129.2(3)
C11 C16 N1 110.0(3)
C3 C17 H17A 109.5
C3 C17 H17B 109.5
H17A C17 H17B 109.5
C3 C17 H17C 109.5
H17A C17 H17C 109.5
H17B C17 H17C 109.5
N2 C18 C4 111.8(3)
N2 C18 H18A 109.3
C4 C18 H18A 109.3
N2 C18 H18B 109.3
C4 C18 H18B 109.3
H18A C18 H18B 107.9
O3 C19 N2 127.2(4)
O3 C19 C20 125.9(4)
N2 C19 C20 106.9(3)
O4 C20 C21 131.0(4)
O4 C20 C19 124.4(4)
C21 C20 C19 104.6(3)
C26 C21 C22 121.1(3)
C26 C21 C20 107.6(3)
C22 C21 C20 131.3(4)
C23 C22 C21 118.8(4)
C23 C22 H22 120.6
C21 C22 H22 120.6
C24 C23 C22 118.7(4)
C24 C23 C38 120.1(4)
C22 C23 C38 121.1(4)
C23 C24 C25 123.2(4)
C23 C24 H24 118.4
C25 C24 H24 118.4
C26 C25 C24 117.1(4)
C26 C25 H25 121.5
C24 C25 H25 121.5
C25 C26 C21 121.0(3)
C25 C26 N2 128.6(3)
C21 C26 N2 110.4(3)
C5 C27 H27A 109.5
C5 C27 H27B 109.5
H27A C27 H27B 109.5
C5 C27 H27C 109.5
H27A C27 H27C 109.5
H27B C27 H27C 109.5
N3 C28 C6 115.0(3)
N3 C28 H28A 108.5
C6 C28 H28A 108.5
N3 C28 H28B 108.5
C6 C28 H28B 108.5
H28A C28 H28B 107.5
O5 C29 N3 126.3(5)
O5 C29 C30 126.9(4)
N3 C29 C30 106.8(4)
O6 C30 C31 130.5(4)
O6 C30 C29 124.7(4)
C31 C30 C29 104.8(4)
C36 C31 C32 121.9(4)
C36 C31 C30 107.4(4)
C32 C31 C30 130.6(4)
C31 C32 C33 118.5(4)
C31 C32 H32 120.8
C33 C32 H32 120.8
C34 C33 C32 118.4(4)
C34 C33 C39 121.1(4)
C32 C33 C39 120.4(4)
C33 C34 C35 124.2(4)
C33 C34 H34 117.9
C35 C34 H34 117.9
C36 C35 C34 116.0(4)
C36 C35 H35 122.0
C34 C35 H35 122.0
C31 C36 C35 120.9(4)
C31 C36 N3 111.0(4)
C35 C36 N3 128.1(4)
C13 C37 H37A 109.5
C13 C37 H37B 109.5
H37A C37 H37B 109.5
C13 C37 H37C 109.5
H37A C37 H37C 109.5
H37B C37 H37C 109.5
C23 C38 H38A 109.5
C23 C38 H38B 109.5
H38A C38 H38B 109.5
C23 C38 H38C 109.5
H38A C38 H38C 109.5
H38B C38 H38C 109.5
C33 C39 H39A 109.5
C33 C39 H39B 109.5
H39A C39 H39B 109.5
C33 C39 H39C 109.5
H39A C39 H39C 109.5
H39B C39 H39C 109.5
Cl3 C40 Cl1 110.9(4)
Cl3 C40 Cl2 110.4(4)
Cl1 C40 Cl2 109.7(4)
Cl3 C40 H40 108.6
Cl1 C40 H40 108.6
Cl2 C40 H40 108.6

loop_
_geom_bond_atom_site_label_1
_geom_bond_atom_site_label_2
_geom_bond_distance
O1 C9 1.222(4)
O2 C10 1.204(4)
O3 C19 1.230(5)
O4 C20 1.204(5)
O5 C29 1.232(5)
O6 C30 1.215(5)
N1 C9 1.355(5)
N1 C16 1.432(4)
N1 C8 1.465(5)
N2 C19 1.350(5)
N2 C26 1.429(5)
N2 C18 1.459(5)
N3 C29 1.360(6)
N3 C36 1.422(5)
N3 C28 1.462(6)
C1 C2 1.387(6)
C1 C6 1.406(5)
C1 C7 1.505(6)
C2 C3 1.410(5)
C2 C8 1.512(5)
C3 C4 1.398(5)
C3 C17 1.510(6)
C4 C5 1.388(6)
C4 C18 1.519(6)
C5 C6 1.408(6)
C5 C27 1.524(6)
C6 C28 1.513(6)
C7 H7A 0.9800
C7 H7B 0.9800
C7 H7C 0.9800
C8 H8A 0.9900
C8 H8B 0.9900
C9 C10 1.551(5)
C10 C11 1.463(5)
C11 C12 1.391(5)
C11 C16 1.392(5)
C12 C13 1.391(5)
C12 H12 0.9500
C13 C14 1.385(5)
C13 C37 1.520(5)
C14 C15 1.402(5)
C14 H14 0.9500
C15 C16 1.373(5)
C15 H15 0.9500
C17 H17A 0.9800
C17 H17B 0.9800
C17 H17C 0.9800
C18 H18A 0.9900
C18 H18B 0.9900
C19 C20 1.551(5)
C20 C21 1.462(5)
C21 C26 1.391(5)
C21 C22 1.396(5)
C22 C23 1.386(6)
C22 H22 0.9500
C23 C24 1.385(6)
C23 C38 1.513(5)
C24 C25 1.400(5)
C24 H24 0.9500
C25 C26 1.368(5)
C25 H25 0.9500
C27 H27A 0.9800
C27 H27B 0.9800
C27 H27C 0.9800
C28 H28A 0.9900
C28 H28B 0.9900
C29 C30 1.540(7)
C30 C31 1.461(6)
C31 C36 1.381(6)
C31 C32 1.387(6)
C32 C33 1.389(6)
C32 H32 0.9500
C33 C34 1.384(6)
C33 C39 1.511(6)
C34 C35 1.391(6)
C34 H34 0.9500
C35 C36 1.391(6)
C35 H35 0.9500
C37 H37A 0.9800
C37 H37B 0.9800
C37 H37C 0.9800
C38 H38A 0.9800
C38 H38B 0.9800
C38 H38C 0.9800
C39 H39A 0.9800
C39 H39B 0.9800
C39 H39C 0.9800
Cl1 C40 1.774(8)
Cl2 C40 1.790(8)
Cl3 C40 1.730(7)
C40 H40 1.0000

loop_
_geom_hbond_atom_site_label_D
_geom_hbond_atom_site_label_H
_geom_hbond_atom_site_label_A
_geom_hbond_distance_DH
_geom_hbond_distance_HA
_geom_hbond_distance_DA
_geom_hbond_angle_DHA
_geom_hbond_site_symmetry_A
C28 H28B Cl2 0.99 2.97 3.827(5) 145.7 .
C35 H35 O1 0.95 2.63 3.292(5) 127.0 1_455
C40 H40 O5 1.00 2.55 3.440(8) 147.7 .

loop_
_geom_torsion_atom_site_label_1
_geom_torsion_atom_site_label_2
_geom_torsion_atom_site_label_3
_geom_torsion_atom_site_label_4
_geom_torsion
C6 C1 C2 C3 -7.6(5)
C7 C1 C2 C3 174.1(3)
C6 C1 C2 C8 172.7(3)
C7 C1 C2 C8 -5.6(5)
C1 C2 C3 C4 2.7(5)
C8 C2 C3 C4 -177.6(3)
C1 C2 C3 C17 -177.4(4)
C8 C2 C3 C17 2.3(5)
C2 C3 C4 C5 6.1(5)
C17 C3 C4 C5 -173.8(4)
C2 C3 C4 C18 -170.4(3)
C17 C3 C4 C18 9.7(5)
C3 C4 C5 C6 -9.9(5)
C18 C4 C5 C6 166.6(3)
C3 C4 C5 C27 169.9(3)
C18 C4 C5 C27 -13.6(5)
C2 C1 C6 C5 3.8(5)
C7 C1 C6 C5 -177.9(3)
C2 C1 C6 C28 -179.0(3)
C7 C1 C6 C28 -0.7(6)
C4 C5 C6 C1 4.9(5)
C27 C5 C6 C1 -174.9(3)
C4 C5 C6 C28 -172.3(4)
C27 C5 C6 C28 7.9(6)
C9 N1 C8 C2 139.7(4)
C16 N1 C8 C2 -50.9(5)
C1 C2 C8 N1 -62.1(4)
C3 C2 C8 N1 118.2(4)
C16 N1 C9 O1 -178.0(4)
C8 N1 C9 O1 -7.1(6)
C16 N1 C9 C10 1.4(4)
C8 N1 C9 C10 172.3(3)
O1 C9 C10 O2 0.6(6)
N1 C9 C10 O2 -178.7(4)
O1 C9 C10 C11 178.4(4)
N1 C9 C10 C11 -1.0(4)
O2 C10 C11 C12 -2.9(7)
C9 C10 C11 C12 179.6(4)
O2 C10 C11 C16 177.8(4)
C9 C10 C11 C16 0.3(4)
C16 C11 C12 C13 -2.1(5)
C10 C11 C12 C13 178.6(4)
C11 C12 C13 C14 2.9(5)
C11 C12 C13 C37 -176.4(4)
C12 C13 C14 C15 -2.0(6)
C37 C13 C14 C15 177.3(4)
C13 C14 C15 C16 0.1(6)
C14 C15 C16 C11 0.7(5)
C14 C15 C16 N1 179.7(3)
C12 C11 C16 C15 0.3(5)
C10 C11 C16 C15 179.7(3)
C12 C11 C16 N1 -178.9(3)
C10 C11 C16 N1 0.6(4)
C9 N1 C16 C15 179.7(4)
C8 N1 C16 C15 9.1(6)
C9 N1 C16 C11 -1.3(4)
C8 N1 C16 C11 -171.8(3)
C19 N2 C18 C4 135.4(4)
C26 N2 C18 C4 -44.2(6)
C5 C4 C18 N2 -51.6(5)
C3 C4 C18 N2 124.9(4)
C26 N2 C19 O3 179.6(4)
C18 N2 C19 O3 0.0(7)
C26 N2 C19 C20 0.1(5)
C18 N2 C19 C20 -179.6(4)
O3 C19 C20 O4 3.4(7)
N2 C19 C20 O4 -177.0(4)
O3 C19 C20 C21 -177.7(4)
N2 C19 C20 C21 1.9(5)
O4 C20 C21 C26 175.6(5)
C19 C20 C21 C26 -3.2(5)
O4 C20 C21 C22 -4.1(9)
C19 C20 C21 C22 177.1(4)
C26 C21 C22 C23 -0.9(7)
C20 C21 C22 C23 178.9(4)
C21 C22 C23 C24 -2.1(7)
C21 C22 C23 C38 179.4(4)
C22 C23 C24 C25 2.4(7)
C38 C23 C24 C25 -179.0(4)
C23 C24 C25 C26 0.3(6)
C24 C25 C26 C21 -3.3(6)
C24 C25 C26 N2 177.3(4)
C22 C21 C26 C25 3.7(6)
C20 C21 C26 C25 -176.1(4)
C22 C21 C26 N2 -176.8(4)
C20 C21 C26 N2 3.4(5)
C19 N2 C26 C25 177.3(4)
C18 N2 C26 C25 -3.1(7)
C19 N2 C26 C21 -2.2(5)
C18 N2 C26 C21 177.5(4)
C29 N3 C28 C6 -131.9(4)
C36 N3 C28 C6 44.8(6)
C1 C6 C28 N3 54.3(5)
C5 C6 C28 N3 -128.5(4)
C36 N3 C29 O5 -174.7(4)
C28 N3 C29 O5 2.5(7)
C36 N3 C29 C30 3.8(4)
C28 N3 C29 C30 -179.0(3)
O5 C29 C30 O6 -5.4(7)
N3 C29 C30 O6 176.0(4)
O5 C29 C30 C31 174.5(4)
N3 C29 C30 C31 -4.1(4)
O6 C30 C31 C36 -177.4(4)
C29 C30 C31 C36 2.8(4)
O6 C30 C31 C32 4.1(8)
C29 C30 C31 C32 -175.7(4)
C36 C31 C32 C33 -0.6(6)
C30 C31 C32 C33 177.8(4)
C31 C32 C33 C34 2.0(6)
C31 C32 C33 C39 -177.1(4)
C32 C33 C34 C35 -1.4(6)
C39 C33 C34 C35 177.7(4)
C33 C34 C35 C36 -0.8(6)
C32 C31 C36 C35 -1.6(6)
C30 C31 C36 C35 179.7(4)
C32 C31 C36 N3 178.1(4)
C30 C31 C36 N3 -0.6(4)
C34 C35 C36 C31 2.2(6)
C34 C35 C36 N3 -177.4(4)
C29 N3 C36 C31 -2.2(5)
C28 N3 C36 C31 -179.3(4)
C29 N3 C36 C35 177.5(4)
C28 N3 C36 C35 0.4(6)
